data_4112085
loop_
_publ_author_name
'Lollita Lecren'
'Olivier Roubeau'
'Claude Coulon'
'Yang-Guang Li'
'Xavier F. Le Goff'
'Wolfgang Wernsdorfer'
'Hitoshi Miyasaka'
'Rodolphe Cl\'erac'

_publ_section_title
;
 Slow Relaxation in a One-Dimensional Rational Assembly of
 Antiferromagnetically Coupled [Mn4] Single-Molecule Magnets
;
_journal_name_full 'Journal of the American Chemical Society'
_journal_page_first 17353
_journal_page_last 17363
_journal_paper_doi 10.1021/ja0551685
_journal_volume 127
_journal_year 2005
_chemical_formula_sum 'C52 H56 Cl4 Mn4 N10 O24'
_chemical_formula_weight 1566.63
_chemical_name_systematic
; 
 ? 
;
_space_group_IT_number 14
_symmetry_cell_setting monoclinic
_symmetry_space_group_name_Hall '-P 2yn'
_symmetry_space_group_name_H-M 'P 1 21/n 1'
_atom_sites_solution_hydrogens geom
_atom_sites_solution_primary direct
_atom_sites_solution_secondary difmap
_audit_creation_method SHELXL-97
_cell_angle_alpha 90.00
_cell_angle_beta 100.33(3)
_cell_angle_gamma 90.00
_cell_formula_units_Z 2
_cell_length_a 14.280(3)
_cell_length_b 15.327(3)
_cell_length_c 14.611(3)
_cell_measurement_temperature 150(1)
_cell_volume 3146.1(12)
_computing_cell_refinement 'HKL Scalepack (Otwinowski & Minor 1997)'
_computing_data_reduction 'HKL Denzo and Scalepack (Otwinowski & Minor 1997)'
_computing_structure_refinement 'SHELXL-97 (Sheldrick, 1997)'
_computing_structure_solution 'SHELXS-97 (Sheldrick, 1990)'
_diffrn_ambient_temperature 150(1)
_diffrn_detector_area_resol_mean 9
_diffrn_measured_fraction_theta_full 0.995
_diffrn_measured_fraction_theta_max 0.995
_diffrn_measurement_device_type 'Nonius KappaCCD diffractometer'
_diffrn_measurement_method CCD
_diffrn_radiation_monochromator graphite
_diffrn_radiation_source 'fine-focus sealed tube'
_diffrn_radiation_type MoK\a
_diffrn_radiation_wavelength 0.71073
_diffrn_reflns_av_R_equivalents 0.0876
_diffrn_reflns_av_sigmaI/netI 0.1583
_diffrn_reflns_limit_h_max 20
_diffrn_reflns_limit_h_min -20
_diffrn_reflns_limit_k_max 21
_diffrn_reflns_limit_k_min -17
_diffrn_reflns_limit_l_max 20
_diffrn_reflns_limit_l_min -20
_diffrn_reflns_number 22776
_diffrn_reflns_theta_full 30.03
_diffrn_reflns_theta_max 30.03
_diffrn_reflns_theta_min 2.27
_diffrn_standards_decay_% none
_diffrn_standards_interval_count 0
_diffrn_standards_number 0
_exptl_absorpt_coefficient_mu 1.043
_exptl_absorpt_correction_T_max 0.739
_exptl_absorpt_correction_T_min 0.652
_exptl_absorpt_correction_type empirical
_exptl_absorpt_process_details '(blessing, 1995, 1997)'
_exptl_crystal_colour brown
_exptl_crystal_density_diffrn 1.654
_exptl_crystal_description block
_exptl_crystal_F_000 1596
_exptl_crystal_size_max 0.42
_exptl_crystal_size_mid 0.36
_exptl_crystal_size_min 0.29
_refine_diff_density_max 0.513
_refine_diff_density_min -0.550
_refine_diff_density_rms 0.108
_refine_ls_extinction_method none
_refine_ls_goodness_of_fit_ref 0.951
_refine_ls_hydrogen_treatment constr
_refine_ls_matrix_type full
_refine_ls_number_parameters 438
_refine_ls_number_reflns 9156
_refine_ls_number_restraints 31
_refine_ls_restrained_S_all 0.956
_refine_ls_R_factor_all 0.1521
_refine_ls_R_factor_gt 0.0545
_refine_ls_shift/su_max 0.001
_refine_ls_shift/su_mean 0.000
_refine_ls_structure_factor_coef Fsqd
_refine_ls_weighting_details 'calc w=1/[\s^2^(Fo^2^)+(0.0401P)^2^+0.0000P] where P=(Fo^2^+2Fc^2^)/3'
_refine_ls_weighting_scheme calc
_refine_ls_wR_factor_gt 0.0936
_refine_ls_wR_factor_ref 0.1186
_reflns_number_gt 4551
_reflns_number_total 9156
_reflns_threshold_expression >2sigma(I)
_cod_data_source_file ja0551685si20050729_012449.cif
_cod_data_source_block h8b
_cod_original_cell_volume 3146.0(11)
_cod_database_code 4112085

loop_
_symmetry_equiv_pos_as_xyz
'x, y, z'
'-x+1/2, y+1/2, -z+1/2'
'-x, -y, -z'
'x-1/2, -y-1/2, z-1/2'

loop_
_atom_site_label
_atom_site_type_symbol
_atom_site_fract_x
_atom_site_fract_y
_atom_site_fract_z
_atom_site_U_iso_or_equiv
_atom_site_adp_type
_atom_site_occupancy
_atom_site_symmetry_multiplicity
_atom_site_calc_flag
_atom_site_refinement_flags
Mn1 Mn 0.69871(3) 0.00026(3) 0.53955(3) 0.01943(13) Uani 1 1 d .
Mn2 Mn 0.50611(3) 0.09899(3) 0.45261(3) 0.01735(13) Uani 1 1 d .
Cl1 Cl 0.17651(6) 0.11091(6) 0.89102(6) 0.0316(2) Uani 1 1 d .
Cl2 Cl 0.61698(6) 0.19364(6) 0.87326(5) 0.0300(2) Uani 1 1 d .
O2 O 0.62039(15) 0.11978(13) 0.53491(13) 0.0198(5) Uani 1 1 d .
O1 O 0.55965(15) -0.02099(13) 0.44251(12) 0.0182(5) Uani 1 1 d .
O3 O 0.61655(15) -0.07979(13) 0.61650(12) 0.0201(5) Uani 1 1 d .
O4 O 0.77433(18) -0.11652(15) 0.49986(16) 0.0324(6) Uani 1 1 d D
H4 H 0.798(2) -0.1549(19) 0.5396(19) 0.039 Uiso 1 1 d D
O11 O 0.2093(2) 0.03081(16) 0.93486(18) 0.0476(7) Uani 1 1 d U
O12 O 0.1073(2) 0.1496(2) 0.93685(19) 0.0762(11) Uani 1 1 d U
O13 O 0.1326(2) 0.0965(2) 0.79735(18) 0.0706(10) Uani 1 1 d U
O14 O 0.2566(4) 0.1640(4) 0.8805(4) 0.0533(15) Uani 0.70 1 d PU
O14A O 0.2428(11) 0.1750(10) 0.9278(9) 0.062(4) Uani 0.30 1 d PU
O21 O 0.52186(17) 0.18818(17) 0.82388(16) 0.0412(7) Uani 1 1 d .
O22 O 0.6591(2) 0.27517(18) 0.84995(16) 0.0478(7) Uani 1 1 d .
O23 O 0.6713(2) 0.1235(2) 0.8475(2) 0.0683(10) Uani 1 1 d .
O24 O 0.6195(2) 0.1936(2) 0.97138(16) 0.0569(9) Uani 1 1 d .
N2 N 0.47140(18) 0.21530(16) 0.50470(16) 0.0181(6) Uani 1 1 d .
N1 N 0.57131(19) 0.10709(17) 0.32585(16) 0.0216(6) Uani 1 1 d .
N3 N 0.77106(19) 0.01192(17) 0.68411(16) 0.0228(6) Uani 1 1 d .
N4 N 0.80066(19) 0.04655(17) 0.45312(16) 0.0196(6) Uani 1 1 d .
C1 C 0.5954(2) 0.0276(2) 0.29752(19) 0.0221(7) Uani 1 1 d .
C2 C 0.6462(2) 0.0182(2) 0.2259(2) 0.0286(8) Uani 1 1 d .
H2A H 0.6622 -0.0369 0.2069 0.034 Uiso 1 1 calc R
C3 C 0.6730(3) 0.0926(3) 0.1831(2) 0.0380(10) Uani 1 1 d .
H3A H 0.7078 0.0877 0.1352 0.046 Uiso 1 1 calc R
C4 C 0.6482(3) 0.1732(3) 0.2111(2) 0.0366(9) Uani 1 1 d .
H4A H 0.6653 0.2236 0.1826 0.044 Uiso 1 1 calc R
C5 C 0.5969(2) 0.1782(2) 0.2831(2) 0.0271(8) Uani 1 1 d .
H5A H 0.5798 0.2328 0.3024 0.032 Uiso 1 1 calc R
C6 C 0.5627(3) -0.0482(2) 0.34926(19) 0.0248(8) Uani 1 1 d .
H6A H 0.5000 -0.0670 0.3187 0.030 Uiso 1 1 calc R
H6B H 0.6063 -0.0968 0.3500 0.030 Uiso 1 1 calc R
C7 C 0.5349(2) 0.24216(19) 0.57942(19) 0.0177(7) Uani 1 1 d .
C8 C 0.5154(2) 0.3117(2) 0.6323(2) 0.0222(7) Uani 1 1 d .
H8A H 0.5583 0.3277 0.6853 0.027 Uiso 1 1 calc R
C9 C 0.4321(3) 0.3577(2) 0.6063(2) 0.0276(8) Uani 1 1 d .
H9A H 0.4184 0.4053 0.6411 0.033 Uiso 1 1 calc R
C10 C 0.3688(2) 0.3321(2) 0.5275(2) 0.0253(8) Uani 1 1 d .
H10A H 0.3128 0.3631 0.5077 0.030 Uiso 1 1 calc R
C11 C 0.3902(2) 0.2606(2) 0.4795(2) 0.0222(7) Uani 1 1 d .
H11A H 0.3470 0.2426 0.4275 0.027 Uiso 1 1 calc R
C12 C 0.6255(2) 0.1908(2) 0.5978(2) 0.0223(7) Uani 1 1 d .
H12A H 0.6785 0.2283 0.5907 0.027 Uiso 1 1 calc R
H12B H 0.6364 0.1691 0.6612 0.027 Uiso 1 1 calc R
C13 C 0.7407(2) -0.0422(2) 0.7452(2) 0.0213(7) Uani 1 1 d .
C14 C 0.7888(2) -0.0488(2) 0.8368(2) 0.0265(8) Uani 1 1 d .
H14A H 0.7683 -0.0878 0.8778 0.032 Uiso 1 1 calc R
C15 C 0.8671(3) 0.0030(2) 0.8655(2) 0.0336(9) Uani 1 1 d .
H15A H 0.8996 -0.0003 0.9265 0.040 Uiso 1 1 calc R
C16 C 0.8974(3) 0.0598(2) 0.8041(2) 0.0329(9) Uani 1 1 d .
H16A H 0.9499 0.0956 0.8228 0.039 Uiso 1 1 calc R
C17 C 0.8479(2) 0.0625(2) 0.7141(2) 0.0298(8) Uani 1 1 d .
H17A H 0.8682 0.1007 0.6723 0.036 Uiso 1 1 calc R
C18 C 0.6524(2) -0.0945(2) 0.71226(19) 0.0267(8) Uani 1 1 d .
H18A H 0.6666 -0.1560 0.7222 0.032 Uiso 1 1 calc R
H18B H 0.6042 -0.0787 0.7484 0.032 Uiso 1 1 calc R
C19 C 0.8592(2) -0.0115(2) 0.4240(2) 0.0232(7) Uani 1 1 d .
C20 C 0.9318(3) 0.0139(2) 0.3786(2) 0.0300(8) Uani 1 1 d .
H20A H 0.9715 -0.0276 0.3590 0.036 Uiso 1 1 calc R
C21 C 0.9446(3) 0.1015(3) 0.3627(2) 0.0348(9) Uani 1 1 d .
H21A H 0.9936 0.1199 0.3331 0.042 Uiso 1 1 calc R
C22 C 0.8835(3) 0.1612(2) 0.3911(2) 0.0323(9) Uani 1 1 d .
H22A H 0.8898 0.2205 0.3799 0.039 Uiso 1 1 calc R
C23 C 0.8134(2) 0.1315(2) 0.4364(2) 0.0256(8) Uani 1 1 d .
H23A H 0.7730 0.1720 0.4563 0.031 Uiso 1 1 calc R
C24 C 0.8401(3) -0.1064(2) 0.4381(2) 0.0340(9) Uani 1 1 d .
H24A H 0.8144 -0.1331 0.3787 0.041 Uiso 1 1 calc R
H24B H 0.8992 -0.1358 0.4636 0.041 Uiso 1 1 calc R
N11 N 0.3976(3) 0.2377(3) 1.1139(2) 0.0728(13) Uani 1 1 d .
C101 C 0.4132(3) 0.1748(3) 1.0789(3) 0.0466(11) Uani 1 1 d .
C102 C 0.4347(3) 0.0941(3) 1.0350(3) 0.0471(11) Uani 1 1 d .
H1 H 0.3863 0.0517 1.0397 0.057 Uiso 1 1 calc R
H2 H 0.4953 0.0725 1.0656 0.057 Uiso 1 1 calc R
H3 H 0.4366 0.1048 0.9706 0.057 Uiso 1 1 calc R

loop_
_atom_site_aniso_label
_atom_site_aniso_U_11
_atom_site_aniso_U_22
_atom_site_aniso_U_33
_atom_site_aniso_U_23
_atom_site_aniso_U_13
_atom_site_aniso_U_12
Mn1 0.0187(3) 0.0187(3) 0.0219(2) 0.0012(2) 0.0065(2) 0.0004(2)
Mn2 0.0189(3) 0.0160(3) 0.0173(2) -0.00116(19) 0.00386(19) -0.0005(2)
Cl1 0.0296(5) 0.0278(5) 0.0360(5) -0.0049(4) 0.0021(4) 0.0001(4)
Cl2 0.0309(5) 0.0310(5) 0.0278(4) -0.0026(4) 0.0043(4) 0.0057(4)
O2 0.0199(13) 0.0171(12) 0.0220(10) -0.0036(9) 0.0027(9) 0.0001(10)
O1 0.0232(13) 0.0163(12) 0.0160(10) 0.0009(8) 0.0063(9) 0.0003(10)
O3 0.0198(13) 0.0248(13) 0.0147(10) 0.0015(9) 0.0007(9) -0.0018(10)
O4 0.0384(17) 0.0208(14) 0.0432(14) 0.0065(11) 0.0215(12) 0.0037(12)
O11 0.057(2) 0.0266(15) 0.0613(17) 0.0078(13) 0.0159(14) 0.0048(14)
O12 0.091(3) 0.093(3) 0.0510(17) -0.0030(17) 0.0316(17) 0.053(2)
O13 0.076(2) 0.098(3) 0.0356(15) -0.0153(16) 0.0026(15) 0.014(2)
O14 0.040(3) 0.039(3) 0.079(4) 0.011(3) 0.005(3) -0.012(2)
O14A 0.052(7) 0.033(6) 0.086(8) -0.003(6) -0.025(6) -0.018(5)
O21 0.0269(15) 0.0453(17) 0.0467(15) -0.0102(13) -0.0059(12) -0.0005(13)
O22 0.0510(19) 0.0452(18) 0.0440(15) 0.0093(13) -0.0004(13) -0.0172(15)
O23 0.064(2) 0.060(2) 0.080(2) -0.0173(17) 0.0114(18) 0.0398(18)
O24 0.066(2) 0.078(2) 0.0273(13) -0.0023(14) 0.0105(13) -0.0171(18)
N2 0.0196(15) 0.0170(14) 0.0187(12) 0.0018(11) 0.0064(11) -0.0026(12)
N1 0.0229(16) 0.0244(16) 0.0172(12) 0.0007(11) 0.0031(11) -0.0010(13)
N3 0.0202(16) 0.0220(16) 0.0263(14) -0.0049(12) 0.0046(12) -0.0002(13)
N4 0.0195(16) 0.0206(15) 0.0186(12) -0.0011(11) 0.0032(11) -0.0010(13)
C1 0.0226(19) 0.0258(19) 0.0173(15) -0.0005(13) 0.0019(13) 0.0003(16)
C2 0.028(2) 0.036(2) 0.0227(16) 0.0007(15) 0.0069(15) 0.0049(18)
C3 0.040(2) 0.050(3) 0.0287(18) 0.0058(18) 0.0186(17) -0.002(2)
C4 0.043(3) 0.035(2) 0.0349(19) 0.0104(17) 0.0133(18) -0.009(2)
C5 0.032(2) 0.0225(19) 0.0270(17) 0.0041(15) 0.0055(15) -0.0073(17)
C6 0.033(2) 0.0238(19) 0.0190(15) -0.0014(14) 0.0097(15) 0.0005(17)
C7 0.0202(18) 0.0144(17) 0.0192(15) 0.0015(13) 0.0056(13) -0.0036(15)
C8 0.025(2) 0.0193(18) 0.0210(15) -0.0020(13) 0.0021(14) -0.0014(16)
C9 0.032(2) 0.0209(19) 0.0312(18) -0.0047(15) 0.0086(16) 0.0017(17)
C10 0.025(2) 0.0203(19) 0.0301(17) 0.0035(14) 0.0026(15) 0.0057(16)
C11 0.0200(19) 0.0203(19) 0.0250(16) 0.0046(14) 0.0002(14) -0.0019(16)
C12 0.0208(19) 0.0223(19) 0.0233(16) -0.0028(14) 0.0029(14) 0.0005(16)
C13 0.0198(19) 0.0194(18) 0.0253(16) 0.0001(14) 0.0055(14) 0.0043(15)
C14 0.026(2) 0.028(2) 0.0239(16) -0.0012(14) -0.0015(15) 0.0077(17)
C15 0.031(2) 0.035(2) 0.0313(18) -0.0109(17) -0.0048(16) 0.009(2)
C16 0.018(2) 0.036(2) 0.043(2) -0.0134(18) 0.0016(17) -0.0043(18)
C17 0.020(2) 0.030(2) 0.041(2) -0.0034(16) 0.0064(16) -0.0011(17)
C18 0.028(2) 0.033(2) 0.0186(15) 0.0013(14) 0.0028(14) -0.0058(18)
C19 0.0219(19) 0.025(2) 0.0225(16) -0.0010(14) 0.0045(14) 0.0001(16)
C20 0.028(2) 0.036(2) 0.0284(17) -0.0059(16) 0.0108(15) 0.0002(18)
C21 0.031(2) 0.050(3) 0.0269(18) -0.0018(17) 0.0136(16) -0.014(2)
C22 0.036(2) 0.028(2) 0.0334(18) 0.0005(16) 0.0095(17) -0.0112(19)
C23 0.027(2) 0.0209(19) 0.0289(17) -0.0007(14) 0.0065(15) -0.0028(16)
C24 0.036(2) 0.025(2) 0.046(2) 0.0015(17) 0.0208(18) 0.0076(18)
N11 0.114(4) 0.063(3) 0.040(2) 0.008(2) 0.011(2) 0.033(3)
C101 0.049(3) 0.056(3) 0.035(2) 0.016(2) 0.006(2) 0.008(2)
C102 0.039(3) 0.050(3) 0.051(2) 0.002(2) 0.005(2) 0.003(2)

loop_
_atom_type_symbol
_atom_type_description
_atom_type_scat_dispersion_real
_atom_type_scat_dispersion_imag
_atom_type_scat_source
C C 0.0033 0.0016 'International Tables Vol C Tables 4.2.6.8 and 6.1.1.4'
H H 0.0000 0.0000 'International Tables Vol C Tables 4.2.6.8 and 6.1.1.4'
N N 0.0061 0.0033 'International Tables Vol C Tables 4.2.6.8 and 6.1.1.4'
O O 0.0106 0.0060 'International Tables Vol C Tables 4.2.6.8 and 6.1.1.4'
Cl Cl 0.1484 0.1585 'International Tables Vol C Tables 4.2.6.8 and 6.1.1.4'
Mn Mn 0.3368 0.7283 'International Tables Vol C Tables 4.2.6.8 and 6.1.1.4'

loop_
_geom_angle_atom_site_label_1
_geom_angle_atom_site_label_2
_geom_angle_atom_site_label_3
_geom_angle
_geom_angle_site_symmetry_1
_geom_angle_site_symmetry_3
O2 Mn1 O3 100.02(8) . .
O2 Mn1 N3 96.56(9) . .
O3 Mn1 N3 75.46(9) . .
O2 Mn1 N4 95.81(9) . .
O3 Mn1 N4 163.79(9) . .
N3 Mn1 N4 106.28(10) . .
O2 Mn1 O4 163.16(8) . .
O3 Mn1 O4 90.76(8) . .
N3 Mn1 O4 98.66(10) . .
N4 Mn1 O4 73.04(9) . .
O2 Mn1 O1 72.93(8) . .
O3 Mn1 O1 75.16(7) . .
N3 Mn1 O1 146.37(9) . .
N4 Mn1 O1 106.52(8) . .
O4 Mn1 O1 97.73(9) . .
O2 Mn1 Mn2 34.40(6) . .
O3 Mn1 Mn2 88.09(6) . .
N3 Mn1 Mn2 124.70(7) . .
N4 Mn1 Mn2 103.25(7) . .
O4 Mn1 Mn2 134.59(7) . .
O1 Mn1 Mn2 38.53(5) . .
O2 Mn2 O3 172.50(9) . 3_656
O2 Mn2 O1 84.46(9) . .
O3 Mn2 O1 98.48(9) 3_656 .
O2 Mn2 N2 81.57(10) . .
O3 Mn2 N2 94.13(10) 3_656 .
O1 Mn2 N2 162.17(9) . .
O2 Mn2 N1 94.51(9) . .
O3 Mn2 N1 92.89(9) 3_656 .
O1 Mn2 N1 76.56(9) . .
N2 Mn2 N1 115.46(9) . .
O2 Mn2 O1 94.26(8) . 3_656
O3 Mn2 O1 79.76(8) 3_656 3_656
O1 Mn2 O1 77.10(8) . 3_656
N2 Mn2 O1 92.91(8) . 3_656
N1 Mn2 O1 151.24(9) . 3_656
O2 Mn2 Mn1 40.24(6) . .
O3 Mn2 Mn1 142.30(7) 3_656 .
O1 Mn2 Mn1 44.22(6) . .
N2 Mn2 Mn1 121.08(8) . .
N1 Mn2 Mn1 84.16(7) . .
O1 Mn2 Mn1 85.02(6) 3_656 .
O14A Cl1 O13 129.1(6) . .
O14A Cl1 O12 90.3(6) . .
O13 Cl1 O12 107.21(19) . .
O14A Cl1 O11 106.7(6) . .
O13 Cl1 O11 110.65(18) . .
O12 Cl1 O11 110.41(18) . .
O13 Cl1 O14 102.0(3) . .
O12 Cl1 O14 116.7(3) . .
O11 Cl1 O14 109.5(3) . .
O23 Cl2 O21 109.85(17) . .
O23 Cl2 O24 110.51(19) . .
O21 Cl2 O24 111.07(16) . .
O23 Cl2 O22 108.75(19) . .
O21 Cl2 O22 109.23(16) . .
O24 Cl2 O22 107.36(16) . .
C12 O2 Mn2 118.99(18) . .
C12 O2 Mn1 132.09(18) . .
Mn2 O2 Mn1 105.36(9) . .
C6 O1 Mn2 114.42(17) . .
C6 O1 Mn1 117.92(18) . .
Mn2 O1 Mn1 97.24(8) . .
C6 O1 Mn2 125.03(17) . 3_656
Mn2 O1 Mn2 102.90(8) . 3_656
Mn1 O1 Mn2 94.35(7) . 3_656
C18 O3 Mn2 129.88(19) . 3_656
C18 O3 Mn1 118.15(18) . .
Mn2 O3 Mn1 110.59(9) 3_656 .
C24 O4 Mn1 119.02(19) . .
O14A O14 Cl1 71.9(13) . .
O14 O14A Cl1 76.6(13) . .
C11 N2 C7 119.0(3) . .
C11 N2 Mn2 127.3(2) . .
C7 N2 Mn2 113.3(2) . .
C5 N1 C1 119.0(3) . .
C5 N1 Mn2 128.7(2) . .
C1 N1 Mn2 111.90(19) . .
C13 N3 C17 118.5(3) . .
C13 N3 Mn1 116.0(2) . .
C17 N3 Mn1 125.2(2) . .
C19 N4 C23 118.2(3) . .
C19 N4 Mn1 118.8(2) . .
C23 N4 Mn1 122.7(2) . .
N1 C1 C2 121.5(3) . .
N1 C1 C6 115.1(3) . .
C2 C1 C6 123.4(3) . .
C1 C2 C3 118.7(3) . .
C4 C3 C2 120.0(3) . .
C3 C4 C5 118.5(3) . .
N1 C5 C4 122.3(3) . .
O1 C6 C1 108.5(2) . .
N2 C7 C8 121.1(3) . .
N2 C7 C12 114.7(3) . .
C8 C7 C12 124.2(3) . .
C7 C8 C9 119.6(3) . .
C8 C9 C10 119.1(3) . .
C11 C10 C9 118.8(3) . .
N2 C11 C10 122.3(3) . .
O2 C12 C7 110.2(2) . .
N3 C13 C14 121.3(3) . .
N3 C13 C18 118.0(3) . .
C14 C13 C18 120.7(3) . .
C15 C14 C13 119.0(3) . .
C16 C15 C14 120.0(3) . .
C15 C16 C17 118.3(3) . .
N3 C17 C16 122.8(3) . .
O3 C18 C13 111.5(3) . .
N4 C19 C20 122.0(3) . .
N4 C19 C24 117.3(3) . .
C20 C19 C24 120.6(3) . .
C21 C20 C19 119.2(3) . .
C22 C21 C20 119.1(3) . .
C23 C22 C21 118.7(3) . .
N4 C23 C22 123.0(3) . .
O4 C24 C19 110.5(3) . .
N11 C101 C102 179.1(5) . .

loop_
_geom_bond_atom_site_label_1
_geom_bond_atom_site_label_2
_geom_bond_distance
_geom_bond_site_symmetry_2
Mn1 O2 2.141(2) .
Mn1 O3 2.149(2) .
Mn1 N3 2.186(3) .
Mn1 N4 2.208(3) .
Mn1 O4 2.220(2) .
Mn1 O1 2.247(2) .
Mn1 Mn2 3.1961(10) .
Mn2 O2 1.873(2) .
Mn2 O3 1.881(2) 3_656
Mn2 O1 2.007(2) .
Mn2 N2 2.034(3) .
Mn2 N1 2.221(2) .
Mn2 O1 2.275(2) 3_656
Cl1 O14A 1.402(14) .
Cl1 O13 1.417(3) .
Cl1 O12 1.420(3) .
Cl1 O11 1.425(3) .
Cl1 O14 1.434(6) .
Cl2 O23 1.415(3) .
Cl2 O21 1.422(2) .
Cl2 O24 1.427(2) .
Cl2 O22 1.453(3) .
O2 C12 1.418(3) .
O1 C6 1.433(3) .
O1 Mn2 2.275(2) 3_656
O3 C18 1.419(3) .
O3 Mn2 1.881(2) 3_656
O4 C24 1.422(4) .
O14 O14A 0.770(13) .
N2 C11 1.346(4) .
N2 C7 1.352(4) .
N1 C5 1.339(4) .
N1 C1 1.350(4) .
N3 C13 1.346(4) .
N3 C17 1.350(4) .
N4 C19 1.342(4) .
N4 C23 1.343(4) .
C1 C2 1.384(4) .
C1 C6 1.506(4) .
C2 C3 1.387(5) .
C3 C4 1.368(5) .
C4 C5 1.386(4) .
C7 C8 1.374(4) .
C7 C12 1.497(4) .
C8 C9 1.377(5) .
C9 C10 1.386(4) .
C10 C11 1.365(4) .
C13 C14 1.394(4) .
C13 C18 1.498(5) .
C14 C15 1.375(5) .
C15 C16 1.374(5) .
C16 C17 1.377(5) .
C19 C20 1.382(4) .
C19 C24 1.502(5) .
C20 C21 1.380(5) .
C21 C22 1.379(5) .
C22 C23 1.372(4) .
N11 C101 1.131(5) .
C101 C102 1.452(6) .

loop_
_geom_hbond_atom_site_label_D
_geom_hbond_atom_site_label_H
_geom_hbond_atom_site_label_A
_geom_hbond_distance_DH
_geom_hbond_distance_HA
_geom_hbond_distance_DA
_geom_hbond_angle_DHA
_geom_hbond_site_symmetry_A
O4 H4 O22 0.854(18) 1.941(19) 2.780(3) 167(3) 2_646
O4 H4 O24 0.854(18) 2.62(3) 3.273(4) 134(3) 2_646
O4 H4 Cl2 0.854(18) 2.81(2) 3.644(3) 164(3) 2_646
